data_2310690
loop_
_publ_author_name
'Wadsley, A.D.'

_publ_section_title
;
 Crystal chemistry of non-stoichiometric pentavalent vanadium O crystal
 structure of Li(1+X) V3 O8
;
_journal_name_full 'Acta Crystallographica (1,1948-23,1967)'
_journal_page_first 261
_journal_page_last 267
_journal_volume 10
_journal_year 1957
_chemical_formula_sum 'Li O8 V3'
_chemical_name_systematic 'Li V3 O8'
_space_group_IT_number 11
_symmetry_space_group_name_Hall '-P 2yb'
_symmetry_space_group_name_H-M 'P 1 21/m 1'
_cell_angle_alpha 90
_cell_angle_beta 107.83
_cell_angle_gamma 90
_cell_formula_units_Z 2
_cell_length_a 6.68
_cell_length_b 3.6
_cell_length_c 12.03
_cell_volume 275.402
_citation_journal_id_ASTM ACCRA9
_cod_data_source_file Wadsley_ACCRA9_1957_232.cif
_cod_data_source_block Li1O8V3
_cod_original_cell_volume 275.4022
_cod_original_formula_sum 'Li1 O8 V3'
_cod_database_code 2310690

loop_
_symmetry_equiv_pos_as_xyz
x,y,z
-x,y+1/2,-z
-x,-y,-z
x,-y-1/2,z

loop_
_atom_site_label
_atom_site_type_symbol
_atom_site_fract_x
_atom_site_fract_y
_atom_site_fract_z
_atom_site_occupancy
_atom_site_U_iso_or_equiv
O3 O-2 0.796 0.25 0.675 1 0.0
V2 V+5 0.204 0.25 0.077 1 0.0
O6 O-2 0.286 0.25 0.956 1 0.0
V3 V+5 0.069 0.25 0.802 1 0.0
O2 O-2 0.879 0.25 0.928 1 0.0
Li1 Li+1 0.494 0.25 0.69 1 0.0
O4 O-2 0.422 0.25 0.188 1 0.0
O8 O-2 0.992 0.25 0.175 1 0.0
O7 O-2 0.225 0.25 0.725 1 0.0
V1 V+5 0.839 0.25 0.536 1 0.0
O1 O-2 0.075 0.25 0.458 1 0.0
O5 O-2 0.616 0.25 0.438 1 0.0
